data_2003569
loop_
_publ_author_name
'Coles, S. J.'
'Edwards, P. G.'
'Hursthouse, M. B.'
'Read, P. W.'

_publ_section_title
;
 Dimorphism in Actinide Phosphides:
 Tetrakis[bis(2-dimethylphosphinoethyl)phosphido]thorium(IV)
;
_journal_issue 6
_journal_name_full 'Acta Crystallographica Section C'
_journal_page_first 1060
_journal_page_last 1063
_journal_paper_doi 10.1107/S0108270194011790
_journal_volume 51
_journal_year 1995
_chemical_formula_sum 'C32 H80 P12 Th'
_chemical_formula_weight 1068.64
_space_group_IT_number 4
_symmetry_cell_setting monoclinic
_symmetry_space_group_name_Hall 'P 2yb'
_symmetry_space_group_name_H-M 'P 1 21 1'
_atom_type_scat_source IntTabIV
_cell_angle_alpha 90
_cell_angle_beta 104.93(4)
_cell_angle_gamma 90
_cell_formula_units_Z 2
_cell_length_a 15.919(5)
_cell_length_b 10.307(9)
_cell_length_c 16.23(2)
_cell_measurement_reflns_used 250
_cell_measurement_temperature 120
_cell_measurement_theta_max 24.93
_cell_measurement_theta_min 2.08
_cell_volume 2573(4)
_diffrn_measurement_device 'Enraf-Nonius Fast Area'
_diffrn_measurement_method MADNES
_diffrn_radiation_type MoK\a
_diffrn_radiation_wavelength 0.71069
_diffrn_reflns_av_R_equivalents 0.0754
_diffrn_reflns_limit_h_max 17
_diffrn_reflns_limit_h_min -17
_diffrn_reflns_limit_k_max 11
_diffrn_reflns_limit_k_min -9
_diffrn_reflns_limit_l_max 18
_diffrn_reflns_limit_l_min -17
_diffrn_reflns_number 10577
_diffrn_reflns_theta_max 24.93
_exptl_absorpt_coefficient_mu 3.290
_exptl_absorpt_correction_T_max 0.84
_exptl_absorpt_correction_T_min 0.57
_exptl_absorpt_correction_type 'refdelf (DIFABS; Walker & Stuart, 1983)'
_exptl_crystal_colour red
_exptl_crystal_density_diffrn 1.379
_exptl_crystal_description needle
_exptl_crystal_size_max 0.1
_exptl_crystal_size_mid 0.1
_exptl_crystal_size_min 0.08
_refine_diff_density_max 1.21
_refine_diff_density_min -0.93
_refine_ls_extinction_method none
_refine_ls_goodness_of_fit_obs 0.515
_refine_ls_hydrogen_treatment refU
_refine_ls_number_parameters 380
_refine_ls_number_reflns 6676
_refine_ls_R_factor_obs 0.0447
_refine_ls_shift/esd_max 0.004
_refine_ls_structure_factor_coef Fsqd
_refine_ls_weighting_details 'w = 1/[\s^2^(F~o~^2^)+(0.0448P)^2^] where P = [max(F~o~^2^,0)+2(F~c~^2^)]/3'
_refine_ls_weighting_scheme calc
_refine_ls_wR_factor_obs 0.1026
_reflns_number_observed 3278
_reflns_number_total 6696
_reflns_observed_criterion 'F~o~ > 4\s(F~o~)'
_cod_data_source_file jz1000.cif
_cod_data_source_block jz1000a
_cod_depositor_comments
;
The following automatic conversions were performed:

'_refine_ls_weighting_scheme' value '1/[\s^2^(F~o~^2^)+(0.0448P)^2^]
where P = [max(F~o~^2^,0)+2(F~c~^2^)]/3' was changed to 'calc'. New
tag '_refine_ls_weighting_details' was created. The value of the new
tag was set to 'w = 1/[\s^2^(F~o~^2^)+(0.0448P)^2^] where P =
[max(F~o~^2^,0)+2(F~c~^2^)]/3'.

Automatic conversion script
Id: cif_fix_values 3143 2015-03-26 13:38:13Z robertas 
;
_cod_original_cell_volume 2574(3)
_cod_original_sg_symbol_Hall 'P 2y1'
_cod_original_sg_symbol_H-M 'P 21'
_cod_database_code 2003569

loop_
_symmetry_equiv_pos_as_xyz
x,y,z
-x,y+1/2,-z

loop_
_atom_site_label
_atom_site_fract_x
_atom_site_fract_y
_atom_site_fract_z
_atom_site_U_iso_or_equiv
Th(1) .2488(1) 1.0002(1) .2537(1) .026(1)
P(1) .3450(2) .8997(2) .4324(2) .030(1)
P(2) .3821(2) .8074(2) .2632(2) .035(1)
P(3) .5533(2) .6532(2) .0998(2) .045(1)
P(4) .3893(2) 1.1817(2) .2187(2) .038(1)
P(5) .2791(2) 1.2406(2) .3494(2) .041(1)
P(6) .2787(2) 1.3968(2) .6142(2) .057(1)
P(7) .1399(2) 1.1566(3) .0999(2) .043(1)
P(8) .2266(2) .8947(2) .0851(2) .039(1)
P(9) .2993(2) .5306(2) -.0416(1) .049(1)
P(10) .1257(2) .7732(2) .2674(2) .036(1)
P(11) .1011(2) 1.0560(2) .3184(2) .045(1)
P(12) -.0615(2) 1.4184(3) .3154(2) .106(2)
C(1) .4456(5) .9921(11) .4768(5) .047(2)
C(2) .3018(6) .8941(9) .5223(6) .047(2)
C(3) .3917(6) .7340(8) .4341(6) .036(2)
C(4) .4462(6) .7323(8) .3645(5) .036(2)
C(5) .4565(6) .7932(7) .1959(6) .038(3)
C(6) .4802(3) .6543(8) .1712(2) .034(3)
C(7) .5591(6) .4763(3) .0857(6) .060(4)
C(8) .6588(3) .6808(9) .1762(5) .072(4)
C(9) .4023(7) 1.1954(11) .1109(6) .067(4)
C(10) .5017(6) 1.1432(9) .2832(8) .060(4)
C(11) .3809(7) 1.3519(9) .2553(7) .060(4)
C(12) .3646(7) 1.3552(8) .3435(7) .049(4)
C(13) .2705(9) 1.2672(10) .4582(7) .084(4)
C(14) .2581(7) 1.3938(9) .4970(2) .065(4)
C(15) .1865(3) 1.2937(6) .6230(7) .080(4)
C(16) .2202(4) 1.5505(4) .6115(8) .080(4)
C(17) .1330(7) 1.3299(9) .1019(8) .073(3)
C(18) .0233(7) 1.1109(9) .0764(8) .073(3)
C(19) .1631(7) 1.1228(9) .0006(7) .053(4)
C(20) .1694(7) .9768(9) -.0180(6) .056(4)
C(21) .2289(7) .7203(8) .0472(7) .047(4)
C(22) .2815(6) .7006(4) -.0154(6) .048(4)
C(23) .1944(3) .4881(10) -.1151(4) .052(3)
C(24) .3639(3) .5581(9) -.1188(3) .072(5)
C(25) .1690(8) .6076(9) .2890(11) .109(7)
C(26) .0378(9) .7433(13) .1675(8) .119(6)
C(27) .0647(9) .7951(11) .3414(9) .087(4)
C(28) .0153(8) .9321(10) .3306(9) .087(4)
C(29) .0578(9) 1.2067(10) .3528(8) .084(4)
C(30) -.0302(7) 1.2467(4) .3067(9) .132(7)
C(31) -.1809(2) 1.3971(14) .2804(10) .144(6)
C(32) -.0648(7) 1.3993(4) .4266(3) .144(6)
H(1A) .4333(9) 1.0833(11) .4710(32) .070
H(1B) .4881(13) .9701(40) .4465(23) .070
H(1C) .4678(20) .9710(41) .5360(10) .070
H(2A) .2481(18) .8467(44) .5083(12) .070
H(2B) .2915(32) .9807(9) .5390(21) .070
H(2C) .3424(16) .8516(46) .5685(12) .070
H(3A) .4291(6) .7148(8) .4901(6) .043
H(3B) .3457(6) .6697(8) .4205(6) .043
H(4A) .4607(6) .6435(8) .3539(5) .043
H(4B) .5000(6) .7799(8) .3857(5) .043
H(5A) .4318(6) .8405(7) .1436(6) .045
H(5B) .5101(6) .8367(7) .2245(6) .045
H(6A) .4271(3) .6089(8) .1435(3) .040
H(6B) .5077(3) .6072(8) .2228(3) .040
H(7A) .5071(21) .4470(11) .0457(36) .090
H(7B) .5647(48) .4339(5) .1395(11) .090
H(7C) .6086(28) .4559(7) .0645(44) .090
H(8A) .6584(18) .7636(35) .2032(37) .107
H(8B) .7039(6) .6796(76) .1468(9) .107
H(8C) .6693(23) .6138(44) .2187(29) .107
H(9A) .3502(18) 1.2306(63) .0741(11) .100
H(9B) .4132(45) 1.1111(14) .0907(17) .100
H(9C) .4504(29) 1.2517(54) .1110(10) .100
H(10A) .5031(11) 1.1441(62) .3427(8) .090
H(10B) .5415(9) 1.2069(38) .2723(32) .090
H(10C) .5182(17) 1.0589(29) .2678(31) .090
H(11A) .4344(7) 1.3979(9) .2566(7) .072
H(11B) .3337(7) 1.3958(9) .2152(7) .072
H(12A) .3475(7) 1.4421(8) .3555(7) .059
H(12B) .4176(7) 1.3332(8) .3860(7) .059
H(13A) .2229(9) 1.2127(10) .4645(7) .101
H(13B) .3229(9) 1.2302(10) .4950(7) .101
H(14A) .1987(7) 1.4219(9) .4726(2) .079
H(14B) .2960(7) 1.4568(9) .4807(2) .079
H(15A) .1621(33) 1.3271(45) .6669(35) .120
H(15B) .2066(10) 1.2067(18) .6370(51) .120
H(15C) .1430(23) 1.2938(62) .5696(17) .120
H(16A) .2612(5) 1.6197(12) .6294(52) .120
H(16B) .1827(41) 1.5455(29) .6492(41) .120
H(16C) .1860(43) 1.5669(40) .5545(13) .120
H(17A) .1143(53) 1.3565(10) .1510(30) .110
H(17B) .0920(42) 1.3596(11) .0511(26) .110
H(17C) .1891(15) 1.3666(9) .1046(55) .110
H(18A) .0025(14) 1.1249(67) .1261(16) .110
H(18B) .0168(9) 1.0210(20) .0605(46) .110
H(18C) -.0096(10) 1.1632(50) .0303(31) .110
H(19A) .1179(7) 1.1611(9) -.0447(7) .064
H(19B) .2176(7) 1.1640(9) -.0001(7) .064
H(20A) .2018(7) .9640(9) -.0604(6) .067
H(20B) .1117(7) .9404(9) -.0397(6) .067
H(21A) .2521(7) .6654(8) .0963(7) .056
H(21B) .1697(7) .6925(8) .0215(7) .056
H(22A) .3377(6) .7412(4) .0068(6) .058
H(22B) .2530(6) .7453(4) -.0678(6) .058
H(23A) .1483(4) .5068(55) -.0887(15) .078
H(23B) .1938(15) .3974(16) -.1286(30) .078
H(23C) .1862(18) .5381(43) -.1665(16) .078
H(24A) .3799(41) .4761(9) -.1384(36) .107
H(24B) .4155(24) .6058(64) -.0919(14) .107
H(24C) .3302(18) .6067(63) -.1664(23) .107
H(25A) .2056(57) .6031(28) .3461(25) .163
H(25B) .2023(59) .5858(40) .2494(45) .163
H(25C) .1217(9) .5476(15) .2829(69) .163
H(26A) .0629(13) .7081(96) .1245(23) .179
H(26B) .0092(47) .8236(22) .1477(38) .179
H(26C) -.0036(38) .6830(81) .1792(17) .179
H(27A) .0222(9) .7258(11) .3349(9) .104
H(27B) .1028(9) .7893(11) .3985(9) .104
H(28A) -.0057(8) .9515(10) .3804(9) .104
H(28B) -.0337(8) .9318(10) .2806(9) .104
H(29A) .0589(9) 1.1973(10) .4125(8) .101
H(29B) .0972(9) 1.2767(10) .3488(8) .101
H(30A) -.0711(7) 1.1927(4) .3262(9) .159
H(30B) -.0375(7) 1.2276(4) .2467(9) .159
H(31A) -.2004(10) 1.4112(118) .2200(16) .216
H(31B) -.2084(4) 1.4585(81) .3094(59) .216
H(31C) -.1957(7) 1.3106(40) .2935(72) .216
H(32A) -.0722(79) 1.4827(19) .4501(23) .216
H(32B) -.0115(33) 1.3610(109) .4587(17) .216
H(32C) -.1127(48) 1.3441(96) .4292(7) .216

loop_
_geom_angle_atom_site_label_1
_geom_angle_atom_site_label_2
_geom_angle_atom_site_label_3
_geom_angle
_geom_angle_publ_flag
P(11) Th(1) P(8) 120.81(9) yes
P(8) Th(1) P(2) 72.46(8) yes
P(8) Th(1) P(5) 142.63(8) yes
P(11) Th(1) P(4) 130.43(8) yes
P(2) Th(1) P(4) 82.49(9) yes
P(11) Th(1) P(10) 62.09(8) yes
P(2) Th(1) P(10) 86.87(9) yes
P(4) Th(1) P(10) 167.30(8) yes
P(8) Th(1) P(1) 132.45(8) yes
P(5) Th(1) P(1) 79.03(9) yes
P(10) Th(1) P(1) 81.30(8) yes
P(8) Th(1) P(7) 61.64(9) yes
P(5) Th(1) P(7) 88.20(10) yes
P(10) Th(1) P(7) 102.58(9) yes
C(2) P(1) C(1) 100.2(4) yes
C(1) P(1) C(3) 99.5(4) yes
C(1) P(1) Th(1) 111.4(3) yes
C(5) P(2) C(4) 101.8(4) yes
C(4) P(2) Th(1) 124.1(3) yes
C(8) P(3) C(6) 101.0(3) yes
C(10) P(4) C(9) 103.1(5) yes
C(9) P(4) C(11) 105.6(5) yes
C(9) P(4) Th(1) 119.5(4) yes
C(12) P(5) C(13) 101.4(5) yes
C(13) P(5) Th(1) 127.0(4) yes
C(16) P(6) C(15) 95.2(3) yes
C(17) P(7) C(19) 103.9(5) yes
C(19) P(7) C(18) 101.2(6) yes
C(19) P(7) Th(1) 115.1(3) yes
C(20) P(8) C(21) 100.5(4) yes
C(21) P(8) Th(1) 131.0(3) yes
C(24) P(9) C(22) 99.0(4) yes
C(27) P(10) C(25) 103.7(7) yes
C(25) P(10) C(26) 99.9(6) yes
C(25) P(10) Th(1) 120.1(4) yes
C(29) P(11) C(28) 101.4(6) yes
C(28) P(11) Th(1) 125.3(4) yes
C(32) P(12) C(30) 92.8(6) yes
C(4) C(3) P(1) 106.8(6) yes
C(6) C(5) P(2) 117.9(6) yes
C(12) C(11) P(4) 111.4(7) yes
C(14) C(13) P(5) 126.4(7) yes
C(20) C(19) P(7) 114.1(7) yes
C(22) C(21) P(8) 114.2(6) yes
C(28) C(27) P(10) 112.6(9) yes
C(30) C(29) P(11) 117.7(8) yes
P(11) Th(1) P(2) 141.23(8) yes
P(11) Th(1) P(5) 70.82(8) yes
P(2) Th(1) P(5) 122.85(9) yes
P(8) Th(1) P(4) 88.35(9) yes
P(5) Th(1) P(4) 63.31(9) yes
P(8) Th(1) P(10) 81.84(9) yes
P(5) Th(1) P(10) 128.95(10) yes
P(11) Th(1) P(1) 88.74(10) yes
P(2) Th(1) P(1) 62.51(8) yes
P(4) Th(1) P(1) 99.73(8) yes
P(11) Th(1) P(7) 81.36(10) yes
P(2) Th(1) P(7) 130.77(9) yes
P(4) Th(1) P(7) 79.50(9) yes
P(1) Th(1) P(7) 165.90(7) yes
C(2) P(1) C(3) 101.3(4) yes
C(2) P(1) Th(1) 125.6(3) yes
C(3) P(1) Th(1) 114.9(3) yes
C(5) P(2) Th(1) 127.6(3) yes
C(8) P(3) C(7) 99.9(4) yes
C(7) P(3) C(6) 98.3(4) yes
C(10) P(4) C(11) 99.1(5) yes
C(10) P(4) Th(1) 113.8(4) yes
C(11) P(4) Th(1) 113.3(4) yes
C(12) P(5) Th(1) 123.3(4) yes
C(16) P(6) C(14) 92.0(5) yes
C(14) P(6) C(15) 97.8(5) yes
C(17) P(7) C(18) 101.2(5) yes
C(17) P(7) Th(1) 121.9(4) yes
C(18) P(7) Th(1) 110.8(4) yes
C(20) P(8) Th(1) 125.9(3) yes
C(24) P(9) C(23) 99.7(3) yes
C(23) P(9) C(22) 102.0(4) yes
C(27) P(10) C(26) 101.1(6) yes
C(27) P(10) Th(1) 115.3(4) yes
C(26) P(10) Th(1) 114.0(4) yes
C(29) P(11) Th(1) 133.3(5) yes
C(32) P(12) C(31) 90.1(6) yes
C(31) P(12) C(30) 97.9(6) yes
C(3) C(4) P(2) 110.3(6) yes
C(5) C(6) P(3) 113.7(5) yes
C(11) C(12) P(5) 110.2(6) yes
C(13) C(14) P(6) 116.4(6) yes
C(19) C(20) P(8) 107.7(6) yes
C(21) C(22) P(9) 115.7(5) yes
C(27) C(28) P(11) 104.8(8) yes
C(29) C(30) P(12) 118.0(7) yes

loop_
_geom_bond_atom_site_label_1
_geom_bond_atom_site_label_2
_geom_bond_distance
_geom_bond_publ_flag
Th(1) P(11) 2.870(4) yes
Th(1) P(2) 2.882(3) yes
Th(1) P(4) 3.079(3) yes
Th(1) P(1) 3.089(3) yes
P(1) C(2) 1.768(11) yes
P(1) C(3) 1.860(9) yes
P(2) C(4) 1.866(8) yes
P(3) C(7) 1.843(4) yes
P(4) C(10) 1.867(10) yes
P(4) C(11) 1.868(10) yes
P(5) C(13) 1.827(13) yes
P(6) C(14) 1.846(4) yes
P(7) C(17) 1.790(10) yes
P(7) C(18) 1.856(11) yes
P(8) C(21) 1.903(9) yes
P(9) C(23) 1.837(4) yes
P(10) C(27) 1.74(2) yes
P(10) C(26) 1.874(13) yes
P(11) C(28) 1.919(12) yes
P(12) C(31) 1.851(4) yes
C(3) C(4) 1.591(14) yes
C(11) C(12) 1.52(2) yes
C(19) C(20) 1.543(13) yes
C(27) C(28) 1.60(2) yes
Th(1) P(8) 2.881(4) yes
Th(1) P(5) 2.898(3) yes
Th(1) P(10) 3.097(3) yes
Th(1) P(7) 3.100(3) yes
P(1) C(1) 1.843(9) yes
P(2) C(5) 1.812(11) yes
P(3) C(8) 1.835(4) yes
P(3) C(6) 1.841(4) yes
P(4) C(9) 1.819(11) yes
P(5) C(12) 1.822(10) yes
P(6) C(16) 1.832(4) yes
P(6) C(15) 1.847(4) yes
P(7) C(19) 1.777(12) yes
P(8) C(20) 1.887(9) yes
P(9) C(24) 1.837(4) yes
P(9) C(22) 1.842(4) yes
P(10) C(25) 1.840(11) yes
P(11) C(29) 1.843(13) yes
P(12) C(32) 1.829(5) yes
P(12) C(30) 1.854(4) yes
C(5) C(6) 1.559(11) yes
C(13) C(14) 1.485(13) yes
C(21) C(22) 1.488(14) yes
C(29) C(30) 1.47(2) yes
